data_7234261
loop_
_publ_author_name
'Xiaotao Zhang'
'Guangyao Zhao'
'Yonggang Zhen'
'Zeyi Tu'
'Ping He'
'Yuanping Yi'
'Huanli Dong'
'Wenping Hu'

_publ_section_title
;
 The position effect of an ethynyl spacer on the carrier mobility of
 anthracene derivatives
;
_journal_name_full 'Journal of Materials Chemistry C'
_journal_page_first 5368
_journal_page_last 5371
_journal_paper_doi 10.1039/C5TC00606F
_journal_volume 3
_journal_year 2015
_chemical_formula_moiety 'C26 H16'
_chemical_formula_sum 'C26 H16'
_chemical_formula_weight 328.39
_space_group_crystal_system monoclinic
_space_group_IT_number 9
_space_group_name_Hall 'C -2yc'
_space_group_name_H-M_alt 'C 1 c 1'
_atom_sites_solution_hydrogens geom
_cell_angle_alpha 90
_cell_angle_beta 92.456(9)
_cell_angle_gamma 90
_cell_formula_units_Z 4
_cell_length_a 38.26(3)
_cell_length_b 5.862(4)
_cell_length_c 7.489(6)
_cell_measurement_reflns_used 2857
_cell_measurement_temperature 173.1500
_cell_measurement_theta_max 27.4694
_cell_measurement_theta_min 1.0655
_cell_volume 1678(2)
_computing_cell_refinement 'CrystalClear (Rigaku Inc., 2007)'
_computing_data_collection 'CrystalClear (Rigaku Inc., 2007)'
_computing_data_reduction 'CrystalClear (Rigaku Inc., 2007)'
_computing_molecular_graphics 'Olex2 (Dolomanov et al., 2009)'
_computing_publication_material 'Olex2 (Dolomanov et al., 2009)'
_computing_structure_refinement 'SHELXL (Sheldrick, 2013)'
_computing_structure_solution
;
'SHELXS (Sheldrick, 2013)'
;
_diffrn_ambient_temperature 173.1500
_diffrn_detector_area_resol_mean 28.5714
_diffrn_measured_fraction_theta_full 0.990
_diffrn_measured_fraction_theta_max 0.989
_diffrn_measurement_device
;
Saturn724+ (2x2 bin mode)
;
_diffrn_measurement_device_details
;
AFC10: Fixed Chi 2 circle
;
_diffrn_measurement_device_type 'MM007-HF CCD(Saturn 724+)'
_diffrn_measurement_method '\w scans at fixed \c = 45\%'
_diffrn_orient_matrix_type d*Trek
_diffrn_orient_matrix_UB_11 -0.0250
_diffrn_orient_matrix_UB_12 0.0077
_diffrn_orient_matrix_UB_13 -0.0011
_diffrn_orient_matrix_UB_21 -0.0154
_diffrn_orient_matrix_UB_22 -0.0252
_diffrn_orient_matrix_UB_23 0.1680
_diffrn_orient_matrix_UB_31 0.0326
_diffrn_orient_matrix_UB_32 0.1277
_diffrn_orient_matrix_UB_33 0.0221
_diffrn_radiation_detector CCD
_diffrn_radiation_monochromator Confocal
_diffrn_radiation_type MoK\a
_diffrn_radiation_wavelength 0.71073
_diffrn_reflns_av_R_equivalents 0.0352
_diffrn_reflns_av_unetI/netI 0.0368
_diffrn_reflns_Laue_measured_fraction_full 0.990
_diffrn_reflns_Laue_measured_fraction_max 0.989
_diffrn_reflns_limit_h_max 49
_diffrn_reflns_limit_h_min -49
_diffrn_reflns_limit_k_max 7
_diffrn_reflns_limit_k_min -7
_diffrn_reflns_limit_l_max 9
_diffrn_reflns_limit_l_min -9
_diffrn_reflns_number 6239
_diffrn_reflns_point_group_measured_fraction_full 0.937
_diffrn_reflns_point_group_measured_fraction_max 0.921
_diffrn_reflns_theta_full 26.000
_diffrn_reflns_theta_max 27.469
_diffrn_reflns_theta_min 1.065
_diffrn_source 'Rotating Anode'
_diffrn_source_current 24.0000
_diffrn_source_power 1.2000
_diffrn_source_voltage 50.0000
_exptl_absorpt_coefficient_mu 0.074
_exptl_absorpt_correction_T_max 1.0000
_exptl_absorpt_correction_T_min 0.6993
_exptl_absorpt_correction_type multi-scan
_exptl_absorpt_process_details 'CrystalClear (Rigaku Inc., 2007)'
_exptl_crystal_colour 'light yellow'
_exptl_crystal_density_diffrn 1.300
_exptl_crystal_description plate
_exptl_crystal_F_000 688
_exptl_crystal_size_max 0.45
_exptl_crystal_size_mid 0.43
_exptl_crystal_size_min 0.03
_refine_diff_density_max 0.288
_refine_diff_density_min -0.202
_refine_diff_density_rms 0.057
_refine_ls_abs_structure_details
;
 Flack x determined using 1248 quotients [(I+)-(I-)]/[(I+)+(I-)]
 (Parsons and Flack (2004), Acta Cryst. A60, s61).
;
_refine_ls_abs_structure_Flack -6.4(10)
_refine_ls_extinction_coef .
_refine_ls_extinction_method none
_refine_ls_goodness_of_fit_ref 1.120
_refine_ls_hydrogen_treatment constr
_refine_ls_matrix_type full
_refine_ls_number_parameters 235
_refine_ls_number_reflns 3537
_refine_ls_number_restraints 2
_refine_ls_restrained_S_all 1.120
_refine_ls_R_factor_all 0.0648
_refine_ls_R_factor_gt 0.0592
_refine_ls_shift/su_max 0.002
_refine_ls_shift/su_mean 0.000
_refine_ls_structure_factor_coef Fsqd
_refine_ls_weighting_details 'w=1/[\s^2^(Fo^2^)+(0.0937P)^2^+0.6507P] where P=(Fo^2^+2Fc^2^)/3'
_refine_ls_weighting_scheme calc
_refine_ls_wR_factor_gt 0.1608
_refine_ls_wR_factor_ref 0.1757
_reflns_Friedel_coverage 0.862
_reflns_Friedel_fraction_full 0.883
_reflns_Friedel_fraction_max 0.853
_reflns_number_gt 3232
_reflns_number_total 3537
_reflns_threshold_expression 'I > 2\s(I)'
_cod_data_source_file J-Mater-Chem-C-2015-3-5368.cif
_cod_data_source_block b
_cod_database_code 7234261
_shelx_space_group_comment
;
The symmetry employed for this shelxl refinement is uniquely defined
by the following loop, which should always be used as a source of
symmetry information in preference to the above space-group names.
They are only intended as comments.
;
_diffrn_number_total 2091
_olex2_refinement_description
;
1. Fixed Uiso
 At 1.2 times of:
  All C(H) groups
2.a Aromatic/amide H refined with riding coordinates:
 C2(H2), C3(H3), C5(H5), C7(H7), C8(H8), C9(H9), C10(H10), C12(H12), C14(H14),
 C18(H18), C19(H19), C21(H21), C22(H22), C23(H23), C24(H24), C26(H26)
;

loop_
_space_group_symop_operation_xyz
'x, y, z'
'x, -y, z+1/2'
'x+1/2, y+1/2, z'
'x+1/2, -y+1/2, z+1/2'

loop_
_atom_site_label
_atom_site_type_symbol
_atom_site_fract_x
_atom_site_fract_y
_atom_site_fract_z
_atom_site_U_iso_or_equiv
_atom_site_adp_type
_atom_site_occupancy
_atom_site_site_symmetry_order
_atom_site_calc_flag
_atom_site_refinement_flags_posn
_atom_site_refinement_flags_adp
_atom_site_refinement_flags_occupancy
_atom_site_disorder_assembly
_atom_site_disorder_group
C1 C 0.31002(7) 0.3560(5) 0.3697(4) 0.0265(7) Uani 1 1 d . . . . .
C2 C 0.31075(8) 0.1368(6) 0.4540(4) 0.0279(7) Uani 1 1 d . . . . .
H2 H 0.2898 0.0645 0.4777 0.033 Uiso 1 1 calc R . . . .
C3 C 0.34175(7) 0.0326(5) 0.5001(4) 0.0259(6) Uani 1 1 d . . . . .
H3 H 0.3416 -0.1095 0.5553 0.031 Uiso 1 1 calc R . . . .
C4 C 0.37452(7) 0.1379(5) 0.4652(4) 0.0194(7) Uani 1 1 d . . . . .
C5 C 0.40677(8) 0.0365(5) 0.5127(4) 0.0234(7) Uani 1 1 d . . . . .
H5 H 0.4071 -0.1043 0.5700 0.028 Uiso 1 1 calc R . . . .
C6 C 0.43854(7) 0.1420(5) 0.4760(4) 0.0208(7) Uani 1 1 d . . . . .
C7 C 0.47155(8) 0.0402(5) 0.5253(4) 0.0297(7) Uani 1 1 d . . . . .
H7 H 0.4723 -0.1002 0.5832 0.036 Uiso 1 1 calc R . . . .
C8 C 0.50213(8) 0.1486(6) 0.4875(4) 0.0328(7) Uani 1 1 d . . . . .
H8 H 0.5235 0.0815 0.5205 0.039 Uiso 1 1 calc R . . . .
C9 C 0.50150(8) 0.3620(6) 0.3988(4) 0.0326(7) Uani 1 1 d . . . . .
H9 H 0.5224 0.4323 0.3724 0.039 Uiso 1 1 calc R . . . .
C10 C 0.47056(7) 0.4655(5) 0.3516(4) 0.0271(7) Uani 1 1 d . . . . .
H10 H 0.4707 0.6066 0.2949 0.033 Uiso 1 1 calc R . . . .
C11 C 0.43793(7) 0.3605(5) 0.3882(4) 0.0223(7) Uani 1 1 d . . . . .
C12 C 0.40562(7) 0.4626(5) 0.3412(4) 0.0210(6) Uani 1 1 d . . . . .
H12 H 0.4053 0.6038 0.2844 0.025 Uiso 1 1 calc R . . . .
C13 C 0.37398(7) 0.3575(5) 0.3775(3) 0.0211(7) Uani 1 1 d . . . . .
C14 C 0.34089(8) 0.4600(5) 0.3325(4) 0.0224(6) Uani 1 1 d . . . . .
H14 H 0.3403 0.6015 0.2762 0.027 Uiso 1 1 calc R . . . .
C15 C 0.27692(8) 0.4633(6) 0.3272(4) 0.0302(7) Uani 1 1 d . . . . .
C16 C 0.24892(8) 0.5504(6) 0.2958(4) 0.0322(7) Uani 1 1 d . . . . .
C17 C 0.21566(7) 0.6557(6) 0.2527(4) 0.0252(7) Uani 1 1 d . . . . .
C18 C 0.21383(8) 0.8731(6) 0.1698(4) 0.0304(8) Uani 1 1 d . . . . .
H18 H 0.2344 0.9502 0.1467 0.036 Uiso 1 1 calc R . . . .
C19 C 0.18234(8) 0.9709(6) 0.1233(4) 0.0274(7) Uani 1 1 d . . . . .
H19 H 0.1818 1.1126 0.0674 0.033 Uiso 1 1 calc R . . . .
C20 C 0.15043(8) 0.8593(6) 0.1591(4) 0.0261(8) Uani 1 1 d . . . . .
C21 C 0.11720(8) 0.9551(6) 0.1115(4) 0.0301(8) Uani 1 1 d . . . . .
H21 H 0.1159 1.0960 0.0545 0.036 Uiso 1 1 calc R . . . .
C22 C 0.08696(9) 0.8417(7) 0.1488(4) 0.0373(9) Uani 1 1 d . . . . .
H22 H 0.0654 0.9057 0.1162 0.045 Uiso 1 1 calc R . . . .
C23 C 0.08843(8) 0.6306(7) 0.2355(4) 0.0343(8) Uani 1 1 d . . . . .
H23 H 0.0678 0.5560 0.2608 0.041 Uiso 1 1 calc R . . . .
C24 C 0.11992(8) 0.5324(6) 0.2837(4) 0.0287(7) Uani 1 1 d . . . . .
H24 H 0.1204 0.3923 0.3421 0.034 Uiso 1 1 calc R . . . .
C25 C 0.15188(7) 0.6427(5) 0.2453(4) 0.0219(7) Uani 1 1 d . . . . .
C26 C 0.18488(8) 0.5444(6) 0.2918(4) 0.0253(7) Uani 1 1 d . . . . .
H26 H 0.1859 0.4038 0.3491 0.030 Uiso 1 1 calc R . . . .

loop_
_atom_site_aniso_label
_atom_site_aniso_U_11
_atom_site_aniso_U_22
_atom_site_aniso_U_33
_atom_site_aniso_U_23
_atom_site_aniso_U_13
_atom_site_aniso_U_12
C1 0.0279(14) 0.0332(16) 0.0183(13) -0.0021(11) -0.0001(11) 0.0081(13)
C2 0.0257(14) 0.0322(16) 0.0261(14) -0.0045(12) 0.0029(11) -0.0069(12)
C3 0.0334(15) 0.0264(15) 0.0183(14) 0.0019(12) 0.0044(11) -0.0023(13)
C4 0.0227(14) 0.0189(14) 0.0166(14) -0.0037(11) 0.0003(11) -0.0029(12)
C5 0.0320(15) 0.0231(15) 0.0150(14) 0.0013(12) 0.0014(12) 0.0020(13)
C6 0.0247(15) 0.0215(15) 0.0159(14) -0.0045(11) -0.0031(12) 0.0011(12)
C7 0.0350(16) 0.0348(17) 0.0191(15) -0.0003(12) -0.0017(12) 0.0103(13)
C8 0.0259(15) 0.047(2) 0.0247(15) -0.0044(14) -0.0030(11) 0.0088(14)
C9 0.0249(15) 0.050(2) 0.0233(15) -0.0054(14) 0.0018(12) -0.0027(14)
C10 0.0288(15) 0.0313(15) 0.0210(14) -0.0023(12) -0.0009(11) -0.0055(12)
C11 0.0258(15) 0.0256(16) 0.0155(14) -0.0018(11) -0.0003(11) 0.0039(12)
C12 0.0269(15) 0.0184(14) 0.0174(15) -0.0004(12) -0.0016(12) -0.0008(12)
C13 0.0281(16) 0.0213(15) 0.0139(14) -0.0006(10) 0.0014(12) 0.0046(12)
C14 0.0254(14) 0.0229(14) 0.0186(14) -0.0013(12) -0.0014(11) 0.0037(12)
C15 0.0261(14) 0.0422(17) 0.0224(13) -0.0021(12) 0.0017(10) 0.0028(14)
C16 0.0300(16) 0.0423(18) 0.0243(15) -0.0018(13) 0.0005(12) 0.0062(14)
C17 0.0230(14) 0.0337(18) 0.0187(14) -0.0061(11) -0.0013(12) 0.0015(12)
C18 0.0303(17) 0.0365(18) 0.0247(16) 0.0011(13) 0.0060(13) -0.0013(14)
C19 0.0365(17) 0.0248(16) 0.0208(15) 0.0013(13) 0.0008(12) -0.0001(13)
C20 0.0338(19) 0.0296(17) 0.0148(15) 0.0005(12) 0.0024(13) 0.0099(13)
C21 0.0359(17) 0.0342(18) 0.0199(15) 0.0001(13) -0.0031(13) 0.0126(15)
C22 0.0303(17) 0.056(2) 0.0250(17) -0.0012(16) -0.0005(13) 0.0164(16)
C23 0.0248(15) 0.050(2) 0.0278(17) -0.0061(15) 0.0000(13) -0.0065(14)
C24 0.0301(16) 0.0345(17) 0.0214(15) -0.0005(13) 0.0004(12) -0.0013(14)
C25 0.0231(14) 0.0251(15) 0.0173(13) -0.0043(12) -0.0012(11) -0.0022(12)
C26 0.0294(15) 0.0259(16) 0.0205(15) 0.0007(12) -0.0003(12) 0.0048(13)

loop_
_atom_type_symbol
_atom_type_description
_atom_type_scat_dispersion_real
_atom_type_scat_dispersion_imag
_atom_type_scat_source
C C 0.0033 0.0016 'International Tables Vol C Tables 4.2.6.8 and 6.1.1.4'
H H 0.0000 0.0000 'International Tables Vol C Tables 4.2.6.8 and 6.1.1.4'

loop_
_geom_angle_atom_site_label_1
_geom_angle_atom_site_label_2
_geom_angle_atom_site_label_3
_geom_angle
_geom_angle_site_symmetry_1
_geom_angle_site_symmetry_3
C2 C1 C15 119.4(3) . .
C14 C1 C2 119.3(3) . .
C14 C1 C15 121.3(3) . .
C3 C2 C1 120.9(3) . .
C2 C3 C4 121.3(3) . .
C3 C4 C13 118.1(3) . .
C5 C4 C3 122.6(3) . .
C5 C4 C13 119.3(3) . .
C6 C5 C4 121.6(3) . .
C5 C6 C7 121.9(3) . .
C5 C6 C11 119.0(3) . .
C7 C6 C11 119.1(3) . .
C8 C7 C6 120.3(3) . .
C7 C8 C9 120.6(3) . .
C10 C9 C8 120.8(3) . .
C9 C10 C11 121.0(3) . .
C10 C11 C6 118.3(3) . .
C12 C11 C6 119.4(3) . .
C12 C11 C10 122.3(3) . .
C13 C12 C11 121.6(3) . .
C12 C13 C4 119.1(2) . .
C12 C13 C14 122.4(3) . .
C14 C13 C4 118.5(3) . .
C1 C14 C13 121.9(3) . .
C16 C15 C1 178.2(3) . .
C15 C16 C17 178.2(3) . .
C18 C17 C16 120.7(3) . .
C26 C17 C16 120.1(3) . .
C26 C17 C18 119.2(3) . .
C19 C18 C17 121.0(3) . .
C18 C19 C20 120.9(3) . .
C19 C20 C21 122.5(3) . .
C19 C20 C25 118.6(3) . .
C21 C20 C25 118.9(3) . .
C22 C21 C20 120.6(4) . .
C21 C22 C23 120.4(3) . .
C24 C23 C22 120.8(3) . .
C23 C24 C25 120.6(3) . .
C24 C25 C20 118.7(3) . .
C26 C25 C20 119.4(3) . .
C26 C25 C24 122.0(3) . .
C17 C26 C25 120.8(3) . .

loop_
_geom_bond_atom_site_label_1
_geom_bond_atom_site_label_2
_geom_bond_distance
_geom_bond_site_symmetry_2
C1 C2 1.431(4) .
C1 C14 1.368(4) .
C1 C15 1.437(4) .
C2 C3 1.365(4) .
C3 C4 1.432(4) .
C4 C5 1.402(4) .
C4 C13 1.445(4) .
C5 C6 1.401(4) .
C6 C7 1.431(4) .
C6 C11 1.440(4) .
C7 C8 1.372(5) .
C8 C9 1.416(5) .
C9 C10 1.363(4) .
C10 C11 1.429(4) .
C11 C12 1.405(4) .
C12 C13 1.395(4) .
C13 C14 1.429(4) .
C15 C16 1.201(4) .
C16 C17 1.439(4) .
C17 C18 1.418(5) .
C17 C26 1.388(5) .
C18 C19 1.366(5) .
C19 C20 1.421(5) .
C20 C21 1.421(4) .
C20 C25 1.424(4) .
C21 C22 1.374(5) .
C22 C23 1.397(6) .
C23 C24 1.370(5) .
C24 C25 1.424(4) .
C25 C26 1.417(4) .

loop_
_geom_torsion_atom_site_label_1
_geom_torsion_atom_site_label_2
_geom_torsion_atom_site_label_3
_geom_torsion_atom_site_label_4
_geom_torsion
_geom_torsion_site_symmetry_1
_geom_torsion_site_symmetry_2
_geom_torsion_site_symmetry_3
_geom_torsion_site_symmetry_4
C1 C2 C3 C4 -0.3(5) . . . .
C2 C1 C14 C13 -0.8(4) . . . .
C2 C3 C4 C5 179.3(2) . . . .
C2 C3 C4 C13 -0.7(4) . . . .
C3 C4 C5 C6 179.5(2) . . . .
C3 C4 C13 C12 -179.6(3) . . . .
C3 C4 C13 C14 0.9(4) . . . .
C4 C5 C6 C7 179.5(2) . . . .
C4 C5 C6 C11 0.3(4) . . . .
C4 C13 C14 C1 -0.2(4) . . . .
C5 C4 C13 C12 0.4(4) . . . .
C5 C4 C13 C14 -179.0(3) . . . .
C5 C6 C7 C8 -179.9(2) . . . .
C5 C6 C11 C10 -180.0(3) . . . .
C5 C6 C11 C12 -0.1(4) . . . .
C6 C7 C8 C9 -0.2(5) . . . .
C6 C11 C12 C13 0.0(4) . . . .
C7 C6 C11 C10 0.8(4) . . . .
C7 C6 C11 C12 -179.3(3) . . . .
C7 C8 C9 C10 1.0(5) . . . .
C8 C9 C10 C11 -0.8(5) . . . .
C9 C10 C11 C6 -0.1(5) . . . .
C9 C10 C11 C12 -180.0(2) . . . .
C10 C11 C12 C13 179.9(2) . . . .
C11 C6 C7 C8 -0.7(4) . . . .
C11 C12 C13 C4 -0.2(4) . . . .
C11 C12 C13 C14 179.3(2) . . . .
C12 C13 C14 C1 -179.6(2) . . . .
C13 C4 C5 C6 -0.5(4) . . . .
C14 C1 C2 C3 1.1(4) . . . .
C15 C1 C2 C3 -178.4(3) . . . .
C15 C1 C14 C13 178.6(2) . . . .
C16 C17 C18 C19 177.9(3) . . . .
C16 C17 C26 C25 -178.1(3) . . . .
C17 C18 C19 C20 1.0(5) . . . .
C18 C17 C26 C25 1.8(5) . . . .
C18 C19 C20 C21 -179.5(3) . . . .
C18 C19 C20 C25 0.2(5) . . . .
C19 C20 C21 C22 -179.9(3) . . . .
C19 C20 C25 C24 179.0(3) . . . .
C19 C20 C25 C26 -0.4(4) . . . .
C20 C21 C22 C23 0.5(5) . . . .
C20 C25 C26 C17 -0.7(4) . . . .
C21 C20 C25 C24 -1.2(4) . . . .
C21 C20 C25 C26 179.4(3) . . . .
C21 C22 C23 C24 -0.4(5) . . . .
C22 C23 C24 C25 -0.5(6) . . . .
C23 C24 C25 C20 1.3(5) . . . .
C23 C24 C25 C26 -179.4(3) . . . .
C24 C25 C26 C17 180.0(3) . . . .
C25 C20 C21 C22 0.4(5) . . . .
C26 C17 C18 C19 -2.0(5) . . . .
